data_4077876
loop_
_publ_author_name
'Calvo, Beatriz'
'\'Alvarez, \'Alvaro'
'Mac\'ias, Ram\'on'
'Garc\'ia-Ordu\~na, Pilar'
'Lahoz, Fernando J.'
'Oro, Luis A.'

_publ_section_title
;
 Modification of [8,8,8-(H)(PPh3)2-9-(Py)-nido-8,7-RhSB9H9], Py = NC5H5,
 with Monodentate Phosphines: Reactivity and Mechanistic Insights
;
_journal_issue 8
_journal_name_full Organometallics
_journal_page_first 2986
_journal_paper_doi 10.1021/om2009205
_journal_volume 31
_journal_year 2012
_chemical_formula_moiety 'C26 H37 B9 N P2 Rh S, C H2 Cl2'
_chemical_formula_sum 'C27 H39 B9 Cl2 N P2 Rh S'
_chemical_formula_weight 742.69
_chemical_name_systematic
;
 ?
;
_space_group_IT_number 2
_symmetry_cell_setting triclinic
_symmetry_space_group_name_Hall '-P 1'
_symmetry_space_group_name_H-M 'P -1'
_atom_sites_solution_hydrogens geom
_atom_sites_solution_primary direct
_atom_sites_solution_secondary difmap
_audit_creation_method SHELXL-97
_cell_angle_alpha 87.299(2)
_cell_angle_beta 69.5940(10)
_cell_angle_gamma 81.4180(10)
_cell_formula_units_Z 2
_cell_length_a 10.8930(11)
_cell_length_b 12.0718(12)
_cell_length_c 14.3942(14)
_cell_measurement_reflns_used 219
_cell_measurement_temperature 100(2)
_cell_measurement_theta_max 25.9045
_cell_measurement_theta_min 2.268
_cell_volume 1754.1(3)
_computing_cell_refinement 'APEX2 v. 2009.7 (Bruker AXS, 2008)'
_computing_data_collection 'APEX2 v. 2009.7 (Bruker AXS, 2008)'
_computing_data_reduction 'APEX2 v. 2009.7 (Bruker AXS, 2008)'
_computing_molecular_graphics ORTEP
_computing_publication_material 'SHELXL-97 (Sheldrick, 1997)'
_computing_structure_refinement 'SHELXL-97 (Sheldrick, 1997)'
_computing_structure_solution 'SHELXS-97 (Sheldrick, 1990)'
_diffrn_ambient_temperature 100(2)
_diffrn_detector_area_resol_mean 8.26
_diffrn_measured_fraction_theta_full 0.991
_diffrn_measured_fraction_theta_max 0.900
_diffrn_measurement_device_type 'Bruker Kappa APEX DUO CCD system'
_diffrn_measurement_method '\w rotations with narrow frames'
_diffrn_radiation_monochromator graphite
_diffrn_radiation_source 'fine-focus sealed tube'
_diffrn_radiation_type MoK\a
_diffrn_radiation_wavelength 0.71073
_diffrn_reflns_av_R_equivalents 0.0474
_diffrn_reflns_av_sigmaI/netI 0.0802
_diffrn_reflns_limit_h_max 14
_diffrn_reflns_limit_h_min -14
_diffrn_reflns_limit_k_max 16
_diffrn_reflns_limit_k_min -16
_diffrn_reflns_limit_l_max 18
_diffrn_reflns_limit_l_min -19
_diffrn_reflns_number 19013
_diffrn_reflns_theta_full 28.00
_diffrn_reflns_theta_max 29.54
_diffrn_reflns_theta_min 1.51
_diffrn_standards_decay_% 'no decay'
_exptl_absorpt_coefficient_mu 0.811
_exptl_absorpt_correction_T_max 0.9428
_exptl_absorpt_correction_T_min 0.7984
_exptl_absorpt_correction_type multi-scan
_exptl_absorpt_process_details
; 
 Multi-scan correction included in APEX2 package (Bruker AXS, 2008)
;
_exptl_crystal_colour red
_exptl_crystal_density_diffrn 1.406
_exptl_crystal_density_method 'not measured'
_exptl_crystal_description plate
_exptl_crystal_F_000 756
_exptl_crystal_size_max 0.195
_exptl_crystal_size_mid 0.094
_exptl_crystal_size_min 0.037
_refine_diff_density_max 1.377
_refine_diff_density_min -1.390
_refine_diff_density_rms 0.110
_refine_ls_extinction_method none
_refine_ls_goodness_of_fit_ref 1.010
_refine_ls_hydrogen_treatment mixed
_refine_ls_matrix_type full
_refine_ls_number_parameters 544
_refine_ls_number_reflns 8827
_refine_ls_number_restraints 0
_refine_ls_restrained_S_all 1.010
_refine_ls_R_factor_all 0.0800
_refine_ls_R_factor_gt 0.0481
_refine_ls_shift/su_max 0.001
_refine_ls_shift/su_mean 0.000
_refine_ls_structure_factor_coef Fsqd
_refine_ls_weighting_details 'calc w=1/[\s^2^(Fo^2^)+(0.0570P)^2^+0.0000P] where P=(Fo^2^+2Fc^2^)/3'
_refine_ls_weighting_scheme calc
_refine_ls_wR_factor_gt 0.1028
_refine_ls_wR_factor_ref 0.1154
_reflns_number_gt 6398
_reflns_number_total 8827
_reflns_threshold_expression >2sigma(I)
_cod_data_source_file om2009205_si_001.cif
_cod_data_source_block compound_10
_cod_depositor_comments
;
The following automatic conversions were performed:

'_symmetry_cell_setting' value 'Triclinic' changed to 'triclinic'
according to /home/saulius/struct/CIF-dictionaries/cif_core.dic
dictionary named 'cif_core.dic' version 2.4.1 from 2010-06-29.

Automatic conversion script
Id: cif_fix_values 1715 2011-07-08 13:25:40Z adriana 
;
_cod_database_code 4077876

loop_
_symmetry_equiv_pos_as_xyz
'x, y, z'
'-x, -y, -z'

loop_
_atom_site_label
_atom_site_type_symbol
_atom_site_fract_x
_atom_site_fract_y
_atom_site_fract_z
_atom_site_U_iso_or_equiv
_atom_site_adp_type
_atom_site_occupancy
_atom_site_symmetry_multiplicity
_atom_site_calc_flag
Rh1 Rh 0.21340(3) 0.30268(2) 0.15615(2) 0.01672(8) Uani 1 1 d
S2 S 0.03604(8) 0.34450(8) 0.09346(7) 0.0249(2) Uani 1 1 d
P1 P 0.18014(10) 0.44989(8) 0.26083(8) 0.0259(2) Uani 1 1 d
P2 P 0.17130(9) 0.16853(7) 0.27462(7) 0.01943(19) Uani 1 1 d
N1 N 0.5389(3) 0.2305(2) 0.0792(2) 0.0189(6) Uani 1 1 d
C1 C 0.6053(3) 0.3121(3) 0.0903(3) 0.0243(8) Uani 1 1 d
H1 H 0.568(4) 0.388(4) 0.081(3) 0.031(11) Uiso 1 1 d
C2 C 0.7236(4) 0.2874(3) 0.1061(3) 0.0306(9) Uani 1 1 d
H2 H 0.767(4) 0.345(3) 0.108(3) 0.027(11) Uiso 1 1 d
C3 C 0.7776(4) 0.1770(4) 0.1090(3) 0.0307(9) Uani 1 1 d
H3 H 0.860(5) 0.151(4) 0.119(4) 0.061(15) Uiso 1 1 d
C4 C 0.7099(4) 0.0934(3) 0.0978(3) 0.0261(8) Uani 1 1 d
H4 H 0.739(3) 0.024(3) 0.099(2) 0.012(9) Uiso 1 1 d
C5 C 0.5897(3) 0.1233(3) 0.0835(3) 0.0221(7) Uani 1 1 d
H5 H 0.539(3) 0.070(3) 0.078(3) 0.018(9) Uiso 1 1 d
C6 C 0.3068(3) 0.1149(3) 0.3193(3) 0.0230(8) Uani 1 1 d
C7 C 0.4038(4) 0.1814(3) 0.3101(3) 0.0262(8) Uani 1 1 d
H7 H 0.400(4) 0.259(4) 0.281(3) 0.038(12) Uiso 1 1 d
C8 C 0.5110(4) 0.1433(4) 0.3409(3) 0.0344(9) Uani 1 1 d
H8 H 0.583(4) 0.194(3) 0.331(3) 0.031(11) Uiso 1 1 d
C9 C 0.5215(5) 0.0373(4) 0.3798(3) 0.0400(11) Uani 1 1 d
H9 H 0.597(4) 0.012(3) 0.397(3) 0.031(11) Uiso 1 1 d
C10 C 0.4261(5) -0.0292(4) 0.3905(3) 0.0418(11) Uani 1 1 d
H10 H 0.425(4) -0.101(4) 0.418(3) 0.036(12) Uiso 1 1 d
C11 C 0.3179(5) 0.0086(3) 0.3621(3) 0.0336(9) Uani 1 1 d
H11 H 0.249(4) -0.032(3) 0.373(3) 0.023(10) Uiso 1 1 d
C12 C 0.0286(4) 0.2058(3) 0.3886(3) 0.0245(8) Uani 1 1 d
C13 C -0.0840(4) 0.2696(3) 0.3802(3) 0.0277(8) Uani 1 1 d
H13 H -0.082(3) 0.292(3) 0.319(3) 0.015(9) Uiso 1 1 d
C14 C -0.1974(4) 0.2953(3) 0.4610(3) 0.0361(10) Uani 1 1 d
H14 H -0.275(4) 0.339(3) 0.457(3) 0.020(10) Uiso 1 1 d
C15 C -0.1980(5) 0.2594(4) 0.5543(3) 0.0392(11) Uani 1 1 d
H15 H -0.270(5) 0.279(4) 0.609(4) 0.055(15) Uiso 1 1 d
C16 C -0.0870(5) 0.1992(4) 0.5653(3) 0.0391(11) Uani 1 1 d
H16 H -0.088(4) 0.179(3) 0.632(3) 0.036(12) Uiso 1 1 d
C17 C 0.0258(4) 0.1709(3) 0.4834(3) 0.0302(9) Uani 1 1 d
H17 H 0.098(4) 0.132(3) 0.497(3) 0.027(11) Uiso 1 1 d
C18 C 0.1255(3) 0.0403(3) 0.2386(3) 0.0207(7) Uani 1 1 d
C19 C 0.2226(4) -0.0459(3) 0.1866(3) 0.0246(8) Uani 1 1 d
H19 H 0.311(4) -0.045(3) 0.176(3) 0.019(10) Uiso 1 1 d
C20 C 0.1869(4) -0.1387(3) 0.1549(3) 0.0296(9) Uani 1 1 d
H20 H 0.247(4) -0.193(4) 0.122(3) 0.043(13) Uiso 1 1 d
C21 C 0.0568(4) -0.1469(3) 0.1715(3) 0.0319(9) Uani 1 1 d
H21 H 0.036(4) -0.205(4) 0.153(3) 0.046(14) Uiso 1 1 d
C22 C -0.0410(4) -0.0622(3) 0.2226(3) 0.0324(9) Uani 1 1 d
H22 H -0.136(3) -0.070(3) 0.231(3) 0.019(9) Uiso 1 1 d
C23 C -0.0058(4) 0.0301(3) 0.2565(3) 0.0261(8) Uani 1 1 d
H23 H -0.072(4) 0.087(4) 0.291(3) 0.036(12) Uiso 1 1 d
C24 C 0.2932(6) 0.5535(4) 0.2139(4) 0.0462(13) Uani 1 1 d
H24A H 0.299(4) 0.574(4) 0.148(4) 0.048(14) Uiso 1 1 d
H24B H 0.261(6) 0.625(5) 0.264(4) 0.09(2) Uiso 1 1 d
H24C H 0.383(5) 0.515(4) 0.213(3) 0.047(14) Uiso 1 1 d
C25 C 0.0207(5) 0.5376(4) 0.2845(4) 0.0419(11) Uani 1 1 d
H25A H -0.055(5) 0.495(4) 0.325(4) 0.061(16) Uiso 1 1 d
H25B H 0.023(4) 0.600(4) 0.317(3) 0.046(14) Uiso 1 1 d
H25C H -0.004(6) 0.563(5) 0.229(5) 0.09(2) Uiso 1 1 d
C26 C 0.1820(5) 0.4328(4) 0.3870(3) 0.0394(11) Uani 1 1 d
H26A H 0.166(4) 0.508(4) 0.415(3) 0.043(13) Uiso 1 1 d
H26B H 0.274(5) 0.392(4) 0.387(3) 0.045(13) Uiso 1 1 d
H26C H 0.118(5) 0.383(4) 0.420(4) 0.056(15) Uiso 1 1 d
B3 B 0.4076(4) 0.2627(3) 0.0592(3) 0.0194(8) Uani 1 1 d
B4 B 0.1812(4) 0.4312(4) 0.0315(3) 0.0234(9) Uani 1 1 d
H4B H 0.149(4) 0.522(4) 0.041(3) 0.052(14) Uiso 1 1 d
B5 B 0.1503(4) 0.2085(4) 0.0343(3) 0.0245(9) Uani 1 1 d
H5B H 0.088(4) 0.136(3) 0.054(3) 0.035(11) Uiso 1 1 d
B6 B 0.3253(4) 0.1732(3) 0.0235(3) 0.0184(8) Uani 1 1 d
H6B H 0.349(3) 0.085(3) 0.027(2) 0.014(9) Uiso 1 1 d
B7 B 0.3543(4) 0.3893(3) 0.0184(3) 0.0202(8) Uani 1 1 d
H7B H 0.407(3) 0.462(3) 0.013(3) 0.024(10) Uiso 1 1 d
B8 B 0.1415(4) 0.3325(4) -0.0514(3) 0.0256(9) Uani 1 1 d
H8B H 0.077(3) 0.346(3) -0.096(3) 0.020(9) Uiso 1 1 d
B9 B 0.4175(4) 0.2695(3) -0.0632(3) 0.0220(8) Uani 1 1 d
H9B H 0.519(3) 0.255(3) -0.123(3) 0.023(10) Uiso 1 1 d
B10 B 0.2965(4) 0.3757(4) -0.0814(3) 0.0230(8) Uani 1 1 d
H10B H 0.327(3) 0.426(3) -0.148(2) 0.010(8) Uiso 1 1 d
B11 B 0.2773(4) 0.2282(3) -0.0801(3) 0.0232(9) Uani 1 1 d
H11B H 0.292(3) 0.172(3) -0.141(3) 0.027(10) Uiso 1 1 d
C50 C 0.3338(6) 0.3266(6) 0.6682(4) 0.0642(17) Uani 1 1 d
H50A H 0.394(5) 0.273(4) 0.689(4) 0.059(16) Uiso 1 1 d
H50B H 0.240(6) 0.369(5) 0.713(4) 0.087(19) Uiso 1 1 d
Cl1 Cl 0.2877(2) 0.24954(16) 0.58627(12) 0.1005(7) Uani 1 1 d
Cl2 Cl 0.4313(2) 0.4267(2) 0.60675(16) 0.1282(9) Uani 1 1 d

loop_
_atom_site_aniso_label
_atom_site_aniso_U_11
_atom_site_aniso_U_22
_atom_site_aniso_U_33
_atom_site_aniso_U_23
_atom_site_aniso_U_13
_atom_site_aniso_U_12
Rh1 0.01474(13) 0.01401(13) 0.02088(15) 0.00155(10) -0.00584(10) -0.00165(9)
S2 0.0170(4) 0.0268(5) 0.0321(5) 0.0026(4) -0.0102(4) -0.0030(4)
P1 0.0315(5) 0.0173(4) 0.0279(5) -0.0018(4) -0.0085(4) -0.0039(4)
P2 0.0206(4) 0.0168(4) 0.0203(5) 0.0015(3) -0.0063(4) -0.0031(3)
N1 0.0144(13) 0.0213(15) 0.0200(15) 0.0036(12) -0.0048(11) -0.0034(11)
C1 0.0188(17) 0.0214(18) 0.034(2) 0.0065(16) -0.0105(16) -0.0051(14)
C2 0.0225(19) 0.029(2) 0.045(3) 0.0087(18) -0.0158(18) -0.0120(16)
C3 0.0180(18) 0.038(2) 0.037(2) 0.0086(18) -0.0100(17) -0.0055(16)
C4 0.0218(18) 0.0218(19) 0.031(2) 0.0036(16) -0.0080(16) 0.0029(15)
C5 0.0188(17) 0.0205(18) 0.0242(19) 0.0027(14) -0.0050(14) -0.0009(14)
C6 0.0278(19) 0.0226(18) 0.0183(18) 0.0011(14) -0.0094(15) 0.0006(15)
C7 0.0255(19) 0.032(2) 0.0195(19) 0.0013(16) -0.0070(15) -0.0015(16)
C8 0.028(2) 0.051(3) 0.025(2) -0.0023(19) -0.0101(17) -0.0038(19)
C9 0.041(2) 0.053(3) 0.028(2) -0.003(2) -0.020(2) 0.009(2)
C10 0.061(3) 0.033(2) 0.036(3) 0.004(2) -0.027(2) 0.007(2)
C11 0.045(2) 0.026(2) 0.038(2) 0.0053(18) -0.024(2) -0.0030(18)
C12 0.0297(19) 0.0199(17) 0.0224(19) -0.0013(14) -0.0042(15) -0.0107(15)
C13 0.032(2) 0.0214(19) 0.026(2) -0.0007(16) -0.0044(17) -0.0055(15)
C14 0.030(2) 0.026(2) 0.041(3) -0.0031(18) 0.0021(19) -0.0023(17)
C15 0.041(3) 0.029(2) 0.035(3) -0.0130(19) 0.007(2) -0.0131(19)
C16 0.052(3) 0.036(2) 0.025(2) -0.0021(18) -0.001(2) -0.022(2)
C17 0.040(2) 0.025(2) 0.027(2) -0.0011(16) -0.0101(18) -0.0116(17)
C18 0.0261(18) 0.0183(17) 0.0183(18) 0.0057(14) -0.0084(14) -0.0049(14)
C19 0.028(2) 0.0222(18) 0.0209(19) 0.0037(14) -0.0062(15) -0.0016(15)
C20 0.039(2) 0.0207(19) 0.025(2) 0.0011(16) -0.0059(17) -0.0038(17)
C21 0.048(3) 0.024(2) 0.030(2) 0.0020(17) -0.0167(19) -0.0150(18)
C22 0.035(2) 0.030(2) 0.038(2) 0.0009(18) -0.0181(19) -0.0103(17)
C23 0.0247(18) 0.0223(19) 0.032(2) 0.0003(16) -0.0114(16) -0.0032(15)
C24 0.060(3) 0.033(2) 0.042(3) -0.012(2) -0.003(2) -0.025(2)
C25 0.046(3) 0.028(2) 0.048(3) -0.010(2) -0.016(2) 0.012(2)
C26 0.057(3) 0.029(2) 0.035(3) -0.0061(19) -0.020(2) -0.001(2)
B3 0.0137(17) 0.023(2) 0.021(2) 0.0029(16) -0.0045(15) -0.0032(15)
B4 0.020(2) 0.021(2) 0.034(2) 0.0025(17) -0.0150(18) -0.0043(16)
B5 0.025(2) 0.023(2) 0.026(2) 0.0031(17) -0.0101(18) -0.0045(17)
B6 0.0177(18) 0.0179(19) 0.019(2) 0.0010(15) -0.0055(15) -0.0040(15)
B7 0.0176(18) 0.0187(19) 0.024(2) 0.0032(16) -0.0075(16) -0.0032(15)
B8 0.023(2) 0.027(2) 0.029(2) 0.0080(18) -0.0130(18) -0.0037(17)
B9 0.0209(19) 0.024(2) 0.020(2) 0.0031(16) -0.0055(16) -0.0030(16)
B10 0.025(2) 0.025(2) 0.022(2) 0.0047(17) -0.0118(17) -0.0054(16)
B11 0.026(2) 0.022(2) 0.022(2) 0.0011(17) -0.0087(17) -0.0041(16)
C50 0.057(3) 0.085(5) 0.035(3) 0.010(3) -0.005(3) 0.009(3)
Cl1 0.1431(17) 0.0937(13) 0.0598(10) -0.0296(9) -0.0530(11) 0.0515(12)
Cl2 0.0915(14) 0.143(2) 0.1053(16) 0.0656(15) 0.0110(12) -0.0111(13)

loop_
_atom_type_symbol
_atom_type_description
_atom_type_scat_dispersion_real
_atom_type_scat_dispersion_imag
_atom_type_scat_source
C C 0.0033 0.0016 'International Tables Vol C Tables 4.2.6.8 and 6.1.1.4'
H H 0.0000 0.0000 'International Tables Vol C Tables 4.2.6.8 and 6.1.1.4'
B B 0.0013 0.0007 'International Tables Vol C Tables 4.2.6.8 and 6.1.1.4'
N N 0.0061 0.0033 'International Tables Vol C Tables 4.2.6.8 and 6.1.1.4'
P P 0.1023 0.0942 'International Tables Vol C Tables 4.2.6.8 and 6.1.1.4'
Rh Rh -1.1178 0.9187 'International Tables Vol C Tables 4.2.6.8 and 6.1.1.4'
S S 0.1246 0.1234 'International Tables Vol C Tables 4.2.6.8 and 6.1.1.4'
Cl Cl 0.1484 0.1585 'International Tables Vol C Tables 4.2.6.8 and 6.1.1.4'

loop_
_geom_angle_atom_site_label_1
_geom_angle_atom_site_label_2
_geom_angle_atom_site_label_3
_geom_angle
B3 Rh1 P2 108.42(11)
B3 Rh1 P1 114.79(11)
P2 Rh1 P1 96.68(4)
B3 Rh1 B7 44.64(14)
P2 Rh1 B7 152.83(10)
P1 Rh1 B7 93.96(10)
B3 Rh1 B6 44.22(14)
P2 Rh1 B6 94.47(10)
P1 Rh1 B6 158.78(10)
B7 Rh1 B6 68.61(14)
B3 Rh1 S2 120.32(11)
P2 Rh1 S2 110.92(3)
P1 Rh1 S2 103.17(4)
B7 Rh1 S2 90.73(10)
B6 Rh1 S2 89.53(10)
B3 Rh1 B4 86.41(15)
P2 Rh1 B4 159.08(10)
P1 Rh1 B4 89.95(11)
B7 Rh1 B4 45.07(14)
B6 Rh1 B4 85.96(14)
S2 Rh1 B4 48.17(10)
B3 Rh1 B5 85.67(15)
P2 Rh1 B5 96.94(10)
P1 Rh1 B5 150.10(10)
B7 Rh1 B5 85.79(14)
B6 Rh1 B5 44.59(14)
S2 Rh1 B5 47.00(10)
B4 Rh1 B5 68.85(14)
B5 S2 B4 90.18(18)
B5 S2 B8 57.92(18)
B4 S2 B8 58.02(18)
B5 S2 Rh1 68.85(13)
B4 S2 Rh1 66.38(12)
B8 S2 Rh1 98.65(12)
C25 P1 C26 100.2(2)
C25 P1 C24 100.9(3)
C26 P1 C24 100.5(3)
C25 P1 Rh1 113.37(18)
C26 P1 Rh1 123.37(16)
C24 P1 Rh1 115.22(16)
C6 P2 C12 104.09(17)
C6 P2 C18 103.19(16)
C12 P2 C18 99.86(16)
C6 P2 Rh1 116.13(12)
C12 P2 Rh1 116.26(12)
C18 P2 Rh1 115.15(11)
C5 N1 C1 119.3(3)
C5 N1 B3 121.3(3)
C1 N1 B3 119.4(3)
N1 C1 C2 121.4(3)
C1 C2 C3 119.5(4)
C2 C3 C4 119.1(4)
C3 C4 C5 118.8(4)
N1 C5 C4 121.8(3)
C7 C6 C11 118.2(3)
C7 C6 P2 118.9(3)
C11 C6 P2 122.9(3)
C6 C7 C8 121.1(4)
C9 C8 C7 119.4(4)
C10 C9 C8 120.3(4)
C9 C10 C11 120.7(4)
C10 C11 C6 120.2(4)
C13 C12 C17 117.9(4)
C13 C12 P2 118.4(3)
C17 C12 P2 123.7(3)
C14 C13 C12 121.9(4)
C13 C14 C15 119.1(4)
C16 C15 C14 120.3(4)
C15 C16 C17 120.4(4)
C16 C17 C12 120.3(4)
C23 C18 C19 118.1(3)
C23 C18 P2 120.8(3)
C19 C18 P2 120.9(3)
C20 C19 C18 120.2(4)
C21 C20 C19 121.1(4)
C20 C21 C22 119.6(4)
C21 C22 C23 119.6(4)
C18 C23 C22 121.4(4)
N1 B3 B6 125.8(3)
N1 B3 B7 126.2(3)
B6 B3 B7 103.1(3)
N1 B3 B9 116.9(3)
B6 B3 B9 63.5(2)
B7 B3 B9 63.3(2)
N1 B3 Rh1 131.1(3)
B6 B3 Rh1 77.08(19)
B7 B3 Rh1 76.02(19)
B9 B3 Rh1 112.0(2)
B10 B4 B7 59.6(2)
B10 B4 B8 56.4(2)
B7 B4 B8 106.7(3)
B10 B4 S2 114.7(3)
B7 B4 S2 126.5(3)
B8 B4 S2 62.20(18)
B10 B4 Rh1 105.3(2)
B7 B4 Rh1 66.10(18)
B8 B4 Rh1 100.5(2)
S2 B4 Rh1 65.46(13)
B11 B5 B6 60.1(2)
B11 B5 B8 56.1(2)
B6 B5 B8 106.5(3)
B11 B5 S2 114.6(3)
B6 B5 S2 125.1(3)
B8 B5 S2 62.67(19)
B11 B5 Rh1 103.5(2)
B6 B5 Rh1 65.10(18)
B8 B5 Rh1 98.4(2)
S2 B5 Rh1 64.15(13)
B3 B6 B9 58.9(2)
B3 B6 B11 111.5(3)
B9 B6 B11 58.7(2)
B3 B6 B5 122.7(3)
B9 B6 B5 107.7(3)
B11 B6 B5 58.1(2)
B3 B6 Rh1 58.71(17)
B9 B6 Rh1 97.4(2)
B11 B6 Rh1 105.9(2)
B5 B6 Rh1 70.31(18)
B3 B7 B10 112.3(3)
B3 B7 B9 58.9(2)
B10 B7 B9 59.5(2)
B3 B7 B4 121.7(3)
B10 B7 B4 58.4(2)
B9 B7 B4 108.0(3)
B3 B7 Rh1 59.33(17)
B10 B7 Rh1 106.5(2)
B9 B7 Rh1 98.4(2)
B4 B7 Rh1 68.83(19)
B11 B8 B10 63.1(2)
B11 B8 B5 58.1(2)
B10 B8 B5 103.0(3)
B11 B8 B4 102.4(3)
B10 B8 B4 57.2(2)
B5 B8 B4 92.2(3)
B11 B8 S2 113.4(3)
B10 B8 S2 113.1(3)
B5 B8 S2 59.42(18)
B4 B8 S2 59.78(19)
B3 B9 B11 112.4(3)
B3 B9 B10 111.5(3)
B11 B9 B10 61.8(2)
B3 B9 B7 57.8(2)
B11 B9 B7 105.3(3)
B10 B9 B7 59.7(2)
B3 B9 B6 57.6(2)
B11 B9 B6 60.9(2)
B10 B9 B6 105.3(3)
B7 B9 B6 95.5(3)
B8 B10 B4 66.3(3)
B8 B10 B9 113.0(3)
B4 B10 B9 112.1(3)
B8 B10 B7 116.8(3)
B4 B10 B7 62.0(2)
B9 B10 B7 60.8(2)
B8 B10 B11 58.2(2)
B4 B10 B11 105.3(3)
B9 B10 B11 59.0(2)
B7 B10 B11 104.1(3)
B8 B11 B9 113.7(3)
B8 B11 B5 65.8(2)
B9 B11 B5 112.3(3)
B8 B11 B6 115.8(3)
B9 B11 B6 60.5(2)
B5 B11 B6 61.8(2)
B8 B11 B10 58.7(2)
B9 B11 B10 59.2(2)
B5 B11 B10 105.3(3)
B6 B11 B10 103.2(3)
Cl2 C50 Cl1 112.1(3)

loop_
_geom_bond_atom_site_label_1
_geom_bond_atom_site_label_2
_geom_bond_distance
Rh1 B3 2.087(4)
Rh1 P2 2.2710(9)
Rh1 P1 2.2889(10)
Rh1 B7 2.354(4)
Rh1 B6 2.380(4)
Rh1 S2 2.3841(9)
Rh1 B4 2.401(4)
Rh1 B5 2.471(4)
S2 B5 1.937(4)
S2 B4 1.953(4)
S2 B8 1.999(5)
P1 C25 1.824(5)
P1 C26 1.825(5)
P1 C24 1.827(5)
P2 C6 1.830(4)
P2 C12 1.843(4)
P2 C18 1.843(4)
N1 C5 1.337(4)
N1 C1 1.352(4)
N1 B3 1.546(5)
C1 C2 1.373(5)
C2 C3 1.379(6)
C3 C4 1.382(6)
C4 C5 1.388(5)
C6 C7 1.387(5)
C6 C11 1.404(5)
C7 C8 1.398(5)
C8 C9 1.378(6)
C9 C10 1.369(7)
C10 C11 1.387(6)
C12 C13 1.387(5)
C12 C17 1.400(5)
C13 C14 1.375(5)
C14 C15 1.389(6)
C15 C16 1.370(7)
C16 C17 1.386(6)
C18 C23 1.386(5)
C18 C19 1.399(5)
C19 C20 1.384(5)
C20 C21 1.372(6)
C21 C22 1.385(6)
C22 C23 1.391(5)
B3 B6 1.703(6)
B3 B7 1.705(5)
B3 B9 1.726(6)
B4 B10 1.759(6)
B4 B7 1.823(6)
B4 B8 1.917(6)
B5 B11 1.775(6)
B5 B6 1.842(6)
B5 B8 1.907(6)
B6 B9 1.804(6)
B6 B11 1.811(6)
B7 B10 1.780(6)
B7 B9 1.801(6)
B8 B11 1.736(6)
B8 B10 1.744(6)
B9 B11 1.771(6)
B9 B10 1.776(6)
B10 B11 1.822(6)
C50 Cl2 1.731(7)
C50 Cl1 1.780(7)
